data_1543971
loop_
_publ_author_name
'Hai-Juan Du'
'Li-Wei Mi'
'Zhong-Cheng Yue'
'Yun-Yin Niu'
'Hong-Wei Hou'

_publ_section_title
;
 Templated fabrication, isomer recognition of series of
 1,1'-(alkane-1,omega-diyl)-bis(3-methylimidazolium)-induced
 polyoxometalates (omega = 1-11)
;
_journal_name_full 'Inorganica Chimica Acta'
_journal_page_first 418
_journal_page_last 426
_journal_paper_doi 10.1016/j.ica.2013.09.050
_journal_volume 409B
_journal_year 2014
_chemical_formula_sum 'C14 H24 Mo4 N4 O13'
_chemical_formula_weight 840.13
_space_group_IT_number 2
_symmetry_cell_setting triclinic
_symmetry_space_group_name_Hall '-P 1'
_symmetry_space_group_name_H-M 'P -1'
_atom_sites_solution_hydrogens geom
_atom_sites_solution_primary direct
_atom_sites_solution_secondary difmap
_cell_angle_alpha 112.2570(10)
_cell_angle_beta 96.293(2)
_cell_angle_gamma 113.798(2)
_cell_formula_units_Z 2
_cell_length_a 10.3952(10)
_cell_length_b 11.4323(11)
_cell_length_c 12.5375(12)
_cell_measurement_reflns_used 4989
_cell_measurement_temperature 298(2)
_cell_measurement_theta_max 28.29
_cell_measurement_theta_min 2.20
_cell_volume 1199.6(2)
_computing_cell_refinement 'Bruker SMART'
_computing_data_collection 'Bruker SMART'
_computing_data_reduction 'Bruker SAINT'
_computing_molecular_graphics 'Bruker SHELXTL'
_computing_publication_material 'Bruker SHELXTL'
_computing_structure_refinement 'SHELXL-97 (Sheldrick, 1997)'
_computing_structure_solution 'SHELXS-97 (Sheldrick, 1990)'
_diffrn_ambient_temperature 298(2)
_diffrn_measured_fraction_theta_full 0.989
_diffrn_measured_fraction_theta_max 0.989
_diffrn_measurement_device_type 'CCD area detector'
_diffrn_measurement_method 'phi and omega scans'
_diffrn_radiation_monochromator graphite
_diffrn_radiation_source 'fine-focus sealed tube'
_diffrn_radiation_type MoK\a
_diffrn_radiation_wavelength 0.71073
_diffrn_reflns_av_R_equivalents 0.0178
_diffrn_reflns_av_sigmaI/netI 0.0283
_diffrn_reflns_limit_h_max 12
_diffrn_reflns_limit_h_min -12
_diffrn_reflns_limit_k_max 11
_diffrn_reflns_limit_k_min -13
_diffrn_reflns_limit_l_max 15
_diffrn_reflns_limit_l_min -15
_diffrn_reflns_number 7811
_diffrn_reflns_theta_full 25.49
_diffrn_reflns_theta_max 25.49
_diffrn_reflns_theta_min 2.11
_exptl_absorpt_coefficient_mu 2.114
_exptl_absorpt_correction_T_max 0.8165
_exptl_absorpt_correction_T_min 0.7285
_exptl_absorpt_correction_type none
_exptl_crystal_colour coloress
_exptl_crystal_density_diffrn 2.326
_exptl_crystal_density_method 'not measured'
_exptl_crystal_description block
_exptl_crystal_F_000 816
_exptl_crystal_size_max 0.16
_exptl_crystal_size_mid 0.12
_exptl_crystal_size_min 0.10
_refine_diff_density_max 0.452
_refine_diff_density_min -0.439
_refine_diff_density_rms 0.082
_refine_ls_extinction_method none
_refine_ls_goodness_of_fit_ref 1.082
_refine_ls_hydrogen_treatment constr
_refine_ls_matrix_type full
_refine_ls_number_parameters 318
_refine_ls_number_reflns 4423
_refine_ls_number_restraints 0
_refine_ls_restrained_S_all 1.082
_refine_ls_R_factor_all 0.0292
_refine_ls_R_factor_gt 0.0260
_refine_ls_shift/su_max 0.001
_refine_ls_shift/su_mean 0.000
_refine_ls_structure_factor_coef Fsqd
_refine_ls_weighting_details 'calc w=1/[\s^2^(Fo^2^)+(0.0297P)^2^+0.5399P] where P=(Fo^2^+2Fc^2^)/3'
_refine_ls_weighting_scheme calc
_refine_ls_wR_factor_gt 0.0649
_refine_ls_wR_factor_ref 0.0667
_reflns_number_gt 4002
_reflns_number_total 4423
_reflns_threshold_expression >2sigma(I)
_cod_data_source_file ICA-2014-409B-418-426-6.cif
_cod_data_source_block 6
_cod_depositor_comments
;
The following automatic conversions were performed:

'_journal_paper_doi' value
'http://dx.doi.org/10.1016/j.ica.2013.09.050' was changed to
'10.1016/j.ica.2013.09.050'.

Automatic conversion script
Id: cif_fix_values 6433 2018-09-21 13:16:33Z andrius 
;
_cod_original_sg_symbol_H-M P-1
_cod_database_code 1543971

loop_
_symmetry_equiv_pos_as_xyz
'x, y, z'
'-x, -y, -z'

loop_
_atom_site_label
_atom_site_type_symbol
_atom_site_fract_x
_atom_site_fract_y
_atom_site_fract_z
_atom_site_U_iso_or_equiv
_atom_site_adp_type
_atom_site_occupancy
_atom_site_symmetry_multiplicity
_atom_site_calc_flag
_atom_site_refinement_flags
_atom_site_disorder_assembly
_atom_site_disorder_group
Mo1 Mo 0.89102(3) 0.08685(3) 0.50625(2) 0.02621(8) Uani 1 1 d . . .
Mo2 Mo 0.76854(3) -0.18949(3) 0.55561(2) 0.02956(8) Uani 1 1 d . . .
Mo3 Mo 1.19220(3) 0.25400(3) 0.72627(2) 0.03171(9) Uani 1 1 d . . .
Mo4 Mo 1.07287(3) -0.02388(3) 0.77679(2) 0.03294(9) Uani 1 1 d . . .
C1 C 1.4676(4) 0.9078(5) 1.3171(3) 0.0570(11) Uani 1 1 d . . .
H1A H 1.4410 0.9813 1.3548 0.085 Uiso 1 1 calc R . .
H1B H 1.5687 0.9520 1.3183 0.085 Uiso 1 1 calc R . .
H1C H 1.4562 0.8528 1.3607 0.085 Uiso 1 1 calc R . .
C2 C 1.4010(4) 0.7219(4) 1.1033(4) 0.0590(11) Uani 1 1 d . . .
H2 H 1.4852 0.7114 1.1118 0.071 Uiso 1 1 calc R . .
C3 C 1.2868(4) 0.6507(5) 1.0017(4) 0.0631(12) Uani 1 1 d . . .
H3 H 1.2768 0.5814 0.9271 0.076 Uiso 1 1 calc R . .
C4 C 1.2416(4) 0.7972(4) 1.1449(3) 0.0418(8) Uani 1 1 d . . .
H4 H 1.1960 0.8467 1.1863 0.050 Uiso 1 1 calc R . .
C5 C 1.0400(4) 0.6461(5) 0.9472(3) 0.0628(12) Uani 1 1 d . . .
H5A H 0.9658 0.5731 0.9611 0.075 Uiso 1 1 calc R . .
H5B H 1.0185 0.7255 0.9675 0.075 Uiso 1 1 calc R . .
C6 C 1.0294(4) 0.5848(4) 0.8191(3) 0.0521(10) Uani 1 1 d . . .
H6A H 1.0669 0.5167 0.8022 0.063 Uiso 1 1 calc R . .
H6B H 1.0922 0.6616 0.8029 0.063 Uiso 1 1 calc R . .
C7 C 0.8717(5) 0.5074(5) 0.7326(3) 0.0565(11) Uani 1 1 d . . .
H7A H 0.8126 0.4195 0.7369 0.068 Uiso 1 1 calc R . .
H7B H 0.8270 0.5691 0.7576 0.068 Uiso 1 1 calc R . .
C8 C 0.8721(4) 0.4711(4) 0.6051(3) 0.0472(9) Uani 1 1 d . . .
H8A H 0.9267 0.4184 0.5847 0.057 Uiso 1 1 calc R . .
H8B H 0.9257 0.5606 0.6015 0.057 Uiso 1 1 calc R . .
C9 C 0.7219(4) 0.3828(4) 0.5089(3) 0.0466(9) Uani 1 1 d . . .
H9A H 0.6704 0.2879 0.5040 0.056 Uiso 1 1 calc R . .
H9B H 0.6626 0.4303 0.5297 0.056 Uiso 1 1 calc R . .
C10 C 0.7446(4) 0.3689(4) 0.3894(3) 0.0502(9) Uani 1 1 d . . .
H10A H 0.7978 0.4649 0.3967 0.060 Uiso 1 1 calc R . .
H10B H 0.8063 0.3236 0.3715 0.060 Uiso 1 1 calc R . .
C11 C 0.5108(4) 0.3281(4) 0.2700(3) 0.0420(8) Uani 1 1 d . . .
H11 H 0.5156 0.4142 0.3220 0.050 Uiso 1 1 calc R . .
C12 C 0.5625(5) 0.1528(4) 0.1906(3) 0.0533(10) Uani 1 1 d . . .
H12 H 0.6106 0.0979 0.1792 0.064 Uiso 1 1 calc R . .
C13 C 0.4367(5) 0.1182(4) 0.1164(3) 0.0537(10) Uani 1 1 d . . .
H13 H 0.3801 0.0339 0.0437 0.064 Uiso 1 1 calc R . .
C14 C 0.2785(5) 0.2365(5) 0.1144(4) 0.0736(14) Uani 1 1 d . . .
H14A H 0.2560 0.2964 0.1784 0.110 Uiso 1 1 calc R . .
H14B H 0.1947 0.1414 0.0707 0.110 Uiso 1 1 calc R . .
H14C H 0.3013 0.2772 0.0601 0.110 Uiso 1 1 calc R . .
N1 N 1.3715(3) 0.8122(3) 1.1917(3) 0.0426(7) Uani 1 1 d . . .
N2 N 1.1876(3) 0.6990(3) 1.0282(2) 0.0430(7) Uani 1 1 d . . .
N3 N 0.6079(3) 0.2852(3) 0.2875(2) 0.0405(7) Uani 1 1 d . . .
N4 N 0.4055(3) 0.2282(3) 0.1659(2) 0.0439(7) Uani 1 1 d . . .
O1 O 0.8414(2) 0.1099(2) 0.38066(19) 0.0334(5) Uani 1 1 d . . .
O2 O 0.8121(3) 0.1586(2) 0.6042(2) 0.0375(5) Uani 1 1 d . . .
O3 O 0.7490(2) -0.1186(2) 0.43519(18) 0.0293(5) Uani 1 1 d . . .
O4 O 1.0937(2) 0.2436(2) 0.57464(18) 0.0291(5) Uani 1 1 d . . .
O5 O 0.6957(3) -0.1040(3) 0.6516(2) 0.0413(6) Uani 1 1 d . . .
O6 O 0.6331(3) -0.3638(2) 0.4779(2) 0.0434(6) Uani 1 1 d . . .
O7 O 0.8999(2) -0.2013(2) 0.66363(19) 0.0336(5) Uani 1 1 d . . .
O8 O 0.9910(3) 0.0535(3) 0.8687(2) 0.0433(6) Uani 1 1 d . . .
O9 O 1.1604(3) -0.0759(3) 0.8578(2) 0.0486(6) Uani 1 1 d . . .
O10 O 1.2375(2) 0.1502(2) 0.79734(18) 0.0349(5) Uani 1 1 d . . .
O11 O 1.3597(3) 0.4016(3) 0.7734(2) 0.0499(7) Uani 1 1 d . . .
O12 O 1.0955(3) 0.3140(2) 0.8127(2) 0.0422(6) Uani 1 1 d . . .
O13 O 0.9912(2) 0.0194(2) 0.61456(17) 0.0264(4) Uani 1 1 d . . .

loop_
_atom_site_aniso_label
_atom_site_aniso_U_11
_atom_site_aniso_U_22
_atom_site_aniso_U_33
_atom_site_aniso_U_23
_atom_site_aniso_U_13
_atom_site_aniso_U_12
Mo1 0.02488(15) 0.02547(15) 0.02609(14) 0.00867(11) 0.00593(11) 0.01384(12)
Mo2 0.02680(16) 0.02714(16) 0.02839(15) 0.01045(12) 0.00768(12) 0.01000(13)
Mo3 0.03307(17) 0.02537(15) 0.02359(14) 0.00484(12) 0.00211(12) 0.01043(13)
Mo4 0.03610(18) 0.03454(17) 0.02593(15) 0.01251(13) 0.00562(12) 0.01754(14)
C1 0.035(2) 0.077(3) 0.041(2) 0.016(2) 0.0023(17) 0.024(2)
C2 0.041(2) 0.059(3) 0.060(3) 0.008(2) 0.008(2) 0.030(2)
C3 0.049(3) 0.060(3) 0.050(2) -0.003(2) 0.004(2) 0.029(2)
C4 0.035(2) 0.048(2) 0.0351(18) 0.0114(16) 0.0093(15) 0.0213(18)
C5 0.042(2) 0.083(3) 0.040(2) 0.010(2) 0.0007(18) 0.030(2)
C6 0.051(2) 0.052(2) 0.047(2) 0.0184(19) 0.0055(18) 0.027(2)
C7 0.057(3) 0.056(3) 0.045(2) 0.0139(19) 0.0031(19) 0.030(2)
C8 0.047(2) 0.039(2) 0.047(2) 0.0167(17) 0.0020(17) 0.0192(18)
C9 0.036(2) 0.051(2) 0.043(2) 0.0197(18) 0.0029(16) 0.0173(18)
C10 0.035(2) 0.056(2) 0.051(2) 0.026(2) 0.0047(17) 0.0164(19)
C11 0.044(2) 0.038(2) 0.0375(19) 0.0132(16) 0.0083(16) 0.0191(18)
C12 0.063(3) 0.051(2) 0.048(2) 0.0159(19) 0.018(2) 0.036(2)
C13 0.055(3) 0.049(2) 0.037(2) 0.0056(18) 0.0072(18) 0.023(2)
C14 0.065(3) 0.091(4) 0.053(3) 0.015(2) -0.002(2) 0.050(3)
N1 0.0299(16) 0.0464(18) 0.0397(16) 0.0133(14) 0.0050(13) 0.0160(14)
N2 0.0329(16) 0.0439(17) 0.0359(16) 0.0066(14) 0.0046(13) 0.0170(14)
N3 0.0372(17) 0.0422(17) 0.0369(15) 0.0159(13) 0.0092(13) 0.0173(14)
N4 0.0443(18) 0.0460(18) 0.0321(15) 0.0110(14) 0.0070(13) 0.0216(16)
O1 0.0352(13) 0.0345(12) 0.0329(12) 0.0143(10) 0.0077(10) 0.0209(11)
O2 0.0395(14) 0.0377(13) 0.0388(13) 0.0149(11) 0.0169(11) 0.0232(12)
O3 0.0217(11) 0.0302(12) 0.0292(11) 0.0108(9) 0.0038(9) 0.0104(9)
O4 0.0303(12) 0.0232(11) 0.0266(10) 0.0078(9) 0.0051(9) 0.0111(10)
O5 0.0405(14) 0.0432(14) 0.0428(13) 0.0192(11) 0.0199(11) 0.0217(12)
O6 0.0373(14) 0.0323(13) 0.0421(13) 0.0120(11) 0.0083(11) 0.0065(11)
O7 0.0369(13) 0.0294(12) 0.0318(11) 0.0148(10) 0.0087(10) 0.0138(10)
O8 0.0458(15) 0.0441(15) 0.0331(12) 0.0133(11) 0.0120(11) 0.0201(13)
O9 0.0565(17) 0.0555(16) 0.0372(13) 0.0239(12) 0.0052(12) 0.0303(14)
O10 0.0319(13) 0.0354(13) 0.0273(11) 0.0103(10) 0.0007(9) 0.0136(11)
O11 0.0415(15) 0.0377(14) 0.0405(13) 0.0123(11) -0.0008(11) 0.0016(12)
O12 0.0531(16) 0.0352(13) 0.0306(12) 0.0075(10) 0.0102(11) 0.0225(12)
O13 0.0264(11) 0.0257(11) 0.0227(10) 0.0077(9) 0.0053(9) 0.0127(10)

loop_
_atom_type_symbol
_atom_type_description
_atom_type_scat_dispersion_real
_atom_type_scat_dispersion_imag
_atom_type_scat_source
C C 0.0033 0.0016 'International Tables Vol C Tables 4.2.6.8 and 6.1.1.4'
H H 0.0000 0.0000 'International Tables Vol C Tables 4.2.6.8 and 6.1.1.4'
N N 0.0061 0.0033 'International Tables Vol C Tables 4.2.6.8 and 6.1.1.4'
O O 0.0106 0.0060 'International Tables Vol C Tables 4.2.6.8 and 6.1.1.4'
Mo Mo -1.6832 0.6857 'International Tables Vol C Tables 4.2.6.8 and 6.1.1.4'

loop_
_geom_angle_atom_site_label_1
_geom_angle_atom_site_label_2
_geom_angle_atom_site_label_3
_geom_angle
_geom_angle_site_symmetry_1
_geom_angle_site_symmetry_3
O2 Mo1 O1 104.53(11) . .
O2 Mo1 O4 100.81(10) . .
O1 Mo1 O4 97.11(10) . .
O2 Mo1 O3 100.66(10) . .
O1 Mo1 O3 96.78(9) . .
O4 Mo1 O3 150.54(8) . .
O2 Mo1 O13 97.90(9) . .
O1 Mo1 O13 157.56(9) . .
O4 Mo1 O13 79.06(8) . .
O3 Mo1 O13 78.21(8) . .
O2 Mo1 O13 173.92(9) . 2_756
O1 Mo1 O13 81.54(8) . 2_756
O4 Mo1 O13 78.48(8) . 2_756
O3 Mo1 O13 78.04(8) . 2_756
O13 Mo1 O13 76.03(8) . 2_756
O2 Mo1 Mo3 89.32(8) . .
O1 Mo1 Mo3 132.88(7) . .
O4 Mo1 Mo3 35.78(6) . .
O3 Mo1 Mo3 125.07(6) . .
O13 Mo1 Mo3 46.86(5) . .
O13 Mo1 Mo3 86.66(5) 2_756 .
O6 Mo2 O5 104.79(12) . .
O6 Mo2 O7 101.20(11) . .
O5 Mo2 O7 101.15(10) . .
O6 Mo2 O3 101.22(10) . .
O5 Mo2 O3 97.68(10) . .
O7 Mo2 O3 145.80(9) . .
O6 Mo2 O13 160.45(10) . .
O5 Mo2 O13 94.63(10) . .
O7 Mo2 O13 76.81(8) . .
O3 Mo2 O13 73.41(8) . .
O6 Mo2 O4 89.31(10) . 2_756
O5 Mo2 O4 163.83(10) . 2_756
O7 Mo2 O4 83.44(8) . 2_756
O3 Mo2 O4 71.36(8) . 2_756
O13 Mo2 O4 71.14(7) . 2_756
O11 Mo3 O12 104.84(13) . .
O11 Mo3 O10 101.62(11) . .
O12 Mo3 O10 101.39(10) . .
O11 Mo3 O4 101.16(11) . .
O12 Mo3 O4 97.16(10) . .
O10 Mo3 O4 145.68(9) . .
O11 Mo3 O13 161.97(11) . .
O12 Mo3 O13 93.01(10) . .
O10 Mo3 O13 76.83(8) . .
O4 Mo3 O13 73.58(8) . .
O11 Mo3 O3 91.21(11) . 2_756
O12 Mo3 O3 162.07(9) . 2_756
O10 Mo3 O3 82.71(8) . 2_756
O4 Mo3 O3 71.47(8) . 2_756
O13 Mo3 O3 70.75(7) . 2_756
O11 Mo3 Mo1 135.81(8) . .
O12 Mo3 Mo1 84.67(8) . .
O10 Mo3 Mo1 118.95(7) . .
O4 Mo3 Mo1 34.73(6) . .
O13 Mo3 Mo1 42.12(5) . .
O3 Mo3 Mo1 78.16(5) 2_756 .
O8 Mo4 O9 105.22(12) . .
O8 Mo4 O7 98.80(11) . .
O9 Mo4 O7 103.36(11) . .
O8 Mo4 O10 98.30(11) . .
O9 Mo4 O10 100.67(11) . .
O7 Mo4 O10 145.54(9) . .
O8 Mo4 O1 164.73(9) . 2_756
O9 Mo4 O1 90.04(10) . 2_756
O7 Mo4 O1 78.04(9) . 2_756
O10 Mo4 O1 77.61(9) . 2_756
O8 Mo4 O13 94.60(9) . .
O9 Mo4 O13 160.13(10) . .
O7 Mo4 O13 74.42(8) . .
O10 Mo4 O13 74.57(8) . .
O1 Mo4 O13 70.13(7) 2_756 .
N1 C1 H1A 109.5 . .
N1 C1 H1B 109.5 . .
H1A C1 H1B 109.5 . .
N1 C1 H1C 109.5 . .
H1A C1 H1C 109.5 . .
H1B C1 H1C 109.5 . .
C3 C2 N1 107.6(3) . .
C3 C2 H2 126.2 . .
N1 C2 H2 126.2 . .
C2 C3 N2 107.3(3) . .
C2 C3 H3 126.4 . .
N2 C3 H3 126.4 . .
N1 C4 N2 108.5(3) . .
N1 C4 H4 125.8 . .
N2 C4 H4 125.8 . .
C6 C5 N2 112.9(3) . .
C6 C5 H5A 109.0 . .
N2 C5 H5A 109.0 . .
C6 C5 H5B 109.0 . .
N2 C5 H5B 109.0 . .
H5A C5 H5B 107.8 . .
C5 C6 C7 114.0(3) . .
C5 C6 H6A 108.8 . .
C7 C6 H6A 108.8 . .
C5 C6 H6B 108.8 . .
C7 C6 H6B 108.8 . .
H6A C6 H6B 107.6 . .
C8 C7 C6 111.2(3) . .
C8 C7 H7A 109.4 . .
C6 C7 H7A 109.4 . .
C8 C7 H7B 109.4 . .
C6 C7 H7B 109.4 . .
H7A C7 H7B 108.0 . .
C7 C8 C9 116.4(3) . .
C7 C8 H8A 108.2 . .
C9 C8 H8A 108.2 . .
C7 C8 H8B 108.2 . .
C9 C8 H8B 108.2 . .
H8A C8 H8B 107.3 . .
C10 C9 C8 108.5(3) . .
C10 C9 H9A 110.0 . .
C8 C9 H9A 110.0 . .
C10 C9 H9B 110.0 . .
C8 C9 H9B 110.0 . .
H9A C9 H9B 108.4 . .
N3 C10 C9 114.5(3) . .
N3 C10 H10A 108.6 . .
C9 C10 H10A 108.6 . .
N3 C10 H10B 108.6 . .
C9 C10 H10B 108.6 . .
H10A C10 H10B 107.6 . .
N3 C11 N4 108.7(3) . .
N3 C11 H11 125.7 . .
N4 C11 H11 125.7 . .
C13 C12 N3 107.0(3) . .
C13 C12 H12 126.5 . .
N3 C12 H12 126.5 . .
C12 C13 N4 107.8(3) . .
C12 C13 H13 126.1 . .
N4 C13 H13 126.1 . .
N4 C14 H14A 109.5 . .
N4 C14 H14B 109.5 . .
H14A C14 H14B 109.5 . .
N4 C14 H14C 109.5 . .
H14A C14 H14C 109.5 . .
H14B C14 H14C 109.5 . .
C4 N1 C2 108.5(3) . .
C4 N1 C1 126.4(3) . .
C2 N1 C1 125.0(3) . .
C4 N2 C3 108.0(3) . .
C4 N2 C5 124.4(3) . .
C3 N2 C5 127.4(3) . .
C11 N3 C12 108.2(3) . .
C11 N3 C10 125.4(3) . .
C12 N3 C10 126.3(3) . .
C11 N4 C13 108.4(3) . .
C11 N4 C14 125.2(3) . .
C13 N4 C14 126.4(3) . .
Mo1 O1 Mo4 115.67(10) . 2_756
Mo1 O3 Mo2 109.54(9) . .
Mo1 O3 Mo3 110.41(9) . 2_756
Mo2 O3 Mo3 104.12(9) . 2_756
Mo1 O4 Mo3 109.49(10) . .
Mo1 O4 Mo2 109.76(9) . 2_756
Mo3 O4 Mo2 103.79(9) . 2_756
Mo2 O7 Mo4 116.72(11) . .
Mo3 O10 Mo4 116.37(11) . .
Mo1 O13 Mo2 91.72(7) . .
Mo1 O13 Mo1 103.97(8) . 2_756
Mo2 O13 Mo1 98.06(7) . 2_756
Mo1 O13 Mo3 91.02(7) . .
Mo2 O13 Mo3 162.37(10) . .
Mo1 O13 Mo3 98.17(7) 2_756 .
Mo1 O13 Mo4 163.37(10) . .
Mo2 O13 Mo4 86.39(7) . .
Mo1 O13 Mo4 92.66(7) 2_756 .
Mo3 O13 Mo4 86.01(6) . .

loop_
_geom_bond_atom_site_label_1
_geom_bond_atom_site_label_2
_geom_bond_distance
_geom_bond_site_symmetry_2
Mo1 O2 1.689(2) .
Mo1 O1 1.750(2) .
Mo1 O4 1.944(2) .
Mo1 O3 1.954(2) .
Mo1 O13 2.1580(19) .
Mo1 O13 2.341(2) 2_756
Mo1 Mo3 3.2170(4) .
Mo2 O6 1.693(2) .
Mo2 O5 1.698(2) .
Mo2 O7 1.897(2) .
Mo2 O3 1.993(2) .
Mo2 O13 2.331(2) .
Mo2 O4 2.358(2) 2_756
Mo3 O11 1.696(2) .
Mo3 O12 1.699(2) .
Mo3 O10 1.893(2) .
Mo3 O4 1.995(2) .
Mo3 O13 2.348(2) .
Mo3 O3 2.351(2) 2_756
Mo4 O8 1.699(2) .
Mo4 O9 1.704(2) .
Mo4 O7 1.918(2) .
Mo4 O10 1.929(2) .
Mo4 O1 2.298(2) 2_756
Mo4 O13 2.4132(19) .
C1 N1 1.462(4) .
C1 H1A 0.9600 .
C1 H1B 0.9600 .
C1 H1C 0.9600 .
C2 C3 1.341(5) .
C2 N1 1.360(5) .
C2 H2 0.9300 .
C3 N2 1.369(5) .
C3 H3 0.9300 .
C4 N1 1.327(4) .
C4 N2 1.335(4) .
C4 H4 0.9300 .
C5 C6 1.459(5) .
C5 N2 1.482(5) .
C5 H5A 0.9700 .
C5 H5B 0.9700 .
C6 C7 1.536(5) .
C6 H6A 0.9700 .
C6 H6B 0.9700 .
C7 C8 1.492(5) .
C7 H7A 0.9700 .
C7 H7B 0.9700 .
C8 C9 1.518(5) .
C8 H8A 0.9700 .
C8 H8B 0.9700 .
C9 C10 1.501(5) .
C9 H9A 0.9700 .
C9 H9B 0.9700 .
C10 N3 1.465(4) .
C10 H10A 0.9700 .
C10 H10B 0.9700 .
C11 N3 1.319(4) .
C11 N4 1.324(4) .
C11 H11 0.9300 .
C12 C13 1.330(5) .
C12 N3 1.376(5) .
C12 H12 0.9300 .
C13 N4 1.361(5) .
C13 H13 0.9300 .
C14 N4 1.460(5) .
C14 H14A 0.9600 .
C14 H14B 0.9600 .
C14 H14C 0.9600 .
O1 Mo4 2.298(2) 2_756
O3 Mo3 2.351(2) 2_756
O4 Mo2 2.358(2) 2_756
O13 Mo1 2.341(2) 2_756

loop_
_geom_torsion_atom_site_label_1
_geom_torsion_atom_site_label_2
_geom_torsion_atom_site_label_3
_geom_torsion_atom_site_label_4
_geom_torsion
_geom_torsion_site_symmetry_1
_geom_torsion_site_symmetry_2
_geom_torsion_site_symmetry_3
_geom_torsion_site_symmetry_4
O2 Mo1 Mo3 O11 -104.82(16) . . . .
O1 Mo1 Mo3 O11 4.54(17) . . . .
O4 Mo1 Mo3 O11 4.88(16) . . . .
O3 Mo1 Mo3 O11 152.61(15) . . . .
O13 Mo1 Mo3 O11 153.68(15) . . . .
O13 Mo1 Mo3 O11 79.74(14) 2_756 . . .
O2 Mo1 Mo3 O12 1.04(10) . . . .
O1 Mo1 Mo3 O12 110.39(12) . . . .
O4 Mo1 Mo3 O12 110.74(13) . . . .
O3 Mo1 Mo3 O12 -101.54(11) . . . .
O13 Mo1 Mo3 O12 -100.46(11) . . . .
O13 Mo1 Mo3 O12 -174.40(9) 2_756 . . .
O2 Mo1 Mo3 O10 101.13(11) . . . .
O1 Mo1 Mo3 O10 -149.52(12) . . . .
O4 Mo1 Mo3 O10 -149.17(13) . . . .
O3 Mo1 Mo3 O10 -1.45(10) . . . .
O13 Mo1 Mo3 O10 -0.38(10) . . . .
O13 Mo1 Mo3 O10 -74.31(9) 2_756 . . .
O2 Mo1 Mo3 O4 -109.70(13) . . . .
O1 Mo1 Mo3 O4 -0.35(13) . . . .
O3 Mo1 Mo3 O4 147.72(12) . . . .
O13 Mo1 Mo3 O4 148.80(13) . . . .
O13 Mo1 Mo3 O4 74.86(11) 2_756 . . .
O2 Mo1 Mo3 O13 101.50(11) . . . .
O1 Mo1 Mo3 O13 -149.14(12) . . . .
O4 Mo1 Mo3 O13 -148.80(13) . . . .
O3 Mo1 Mo3 O13 -1.07(10) . . . .
O13 Mo1 Mo3 O13 -73.94(10) 2_756 . . .
O2 Mo1 Mo3 O3 175.82(9) . . . 2_756
O1 Mo1 Mo3 O3 -74.83(11) . . . 2_756
O4 Mo1 Mo3 O3 -74.48(11) . . . 2_756
O3 Mo1 Mo3 O3 73.24(10) . . . 2_756
O13 Mo1 Mo3 O3 74.31(9) . . . 2_756
O13 Mo1 Mo3 O3 0.38(7) 2_756 . . 2_756
N1 C2 C3 N2 0.5(5) . . . .
N2 C5 C6 C7 170.7(4) . . . .
C5 C6 C7 C8 169.7(4) . . . .
C6 C7 C8 C9 174.9(3) . . . .
C7 C8 C9 C10 174.9(3) . . . .
C8 C9 C10 N3 179.8(3) . . . .
N3 C12 C13 N4 0.7(5) . . . .
N2 C4 N1 C2 0.0(4) . . . .
N2 C4 N1 C1 -179.4(4) . . . .
C3 C2 N1 C4 -0.3(5) . . . .
C3 C2 N1 C1 179.1(4) . . . .
N1 C4 N2 C3 0.3(5) . . . .
N1 C4 N2 C5 175.9(4) . . . .
C2 C3 N2 C4 -0.5(5) . . . .
C2 C3 N2 C5 -176.0(4) . . . .
C6 C5 N2 C4 158.0(4) . . . .
C6 C5 N2 C3 -27.2(6) . . . .
N4 C11 N3 C12 0.1(4) . . . .
N4 C11 N3 C10 176.8(3) . . . .
C13 C12 N3 C11 -0.5(4) . . . .
C13 C12 N3 C10 -177.1(4) . . . .
C9 C10 N3 C11 71.4(5) . . . .
C9 C10 N3 C12 -112.5(4) . . . .
N3 C11 N4 C13 0.3(4) . . . .
N3 C11 N4 C14 -179.6(4) . . . .
C12 C13 N4 C11 -0.6(5) . . . .
C12 C13 N4 C14 179.3(4) . . . .
O2 Mo1 O1 Mo4 -179.66(11) . . . 2_756
O4 Mo1 O1 Mo4 77.19(12) . . . 2_756
O3 Mo1 O1 Mo4 -76.76(12) . . . 2_756
O13 Mo1 O1 Mo4 -1.3(3) . . . 2_756
O13 Mo1 O1 Mo4 0.02(10) 2_756 . . 2_756
Mo3 Mo1 O1 Mo4 77.40(12) . . . 2_756
O2 Mo1 O3 Mo2 -73.00(12) . . . .
O1 Mo1 O3 Mo2 -179.23(10) . . . .
O4 Mo1 O3 Mo2 63.1(2) . . . .
O13 Mo1 O3 Mo2 22.94(9) . . . .
O13 Mo1 O3 Mo2 100.94(10) 2_756 . . .
Mo3 Mo1 O3 Mo2 23.74(12) . . . .
O2 Mo1 O3 Mo3 172.90(10) . . . 2_756
O1 Mo1 O3 Mo3 66.68(10) . . . 2_756
O4 Mo1 O3 Mo3 -50.9(2) . . . 2_756
O13 Mo1 O3 Mo3 -91.15(9) . . . 2_756
O13 Mo1 O3 Mo3 -13.15(8) 2_756 . . 2_756
Mo3 Mo1 O3 Mo3 -90.35(8) . . . 2_756
O6 Mo2 O3 Mo1 177.76(10) . . . .
O5 Mo2 O3 Mo1 70.93(12) . . . .
O7 Mo2 O3 Mo1 -52.13(19) . . . .
O13 Mo2 O3 Mo1 -21.63(9) . . . .
O4 Mo2 O3 Mo1 -96.83(10) 2_756 . . .
O6 Mo2 O3 Mo3 -64.15(11) . . . 2_756
O5 Mo2 O3 Mo3 -170.97(10) . . . 2_756
O7 Mo2 O3 Mo3 65.96(17) . . . 2_756
O13 Mo2 O3 Mo3 96.46(8) . . . 2_756
O4 Mo2 O3 Mo3 21.26(7) 2_756 . . 2_756
O2 Mo1 O4 Mo3 73.41(12) . . . .
O1 Mo1 O4 Mo3 179.74(9) . . . .
O3 Mo1 O4 Mo3 -62.7(2) . . . .
O13 Mo1 O4 Mo3 -22.65(9) . . . .
O13 Mo1 O4 Mo3 -100.43(10) 2_756 . . .
O2 Mo1 O4 Mo2 -173.27(10) . . . 2_756
O1 Mo1 O4 Mo2 -66.94(10) . . . 2_756
O3 Mo1 O4 Mo2 50.6(2) . . . 2_756
O13 Mo1 O4 Mo2 90.67(9) . . . 2_756
O13 Mo1 O4 Mo2 12.88(8) 2_756 . . 2_756
Mo3 Mo1 O4 Mo2 113.32(13) . . . 2_756
O11 Mo3 O4 Mo1 -176.53(11) . . . .
O12 Mo3 O4 Mo1 -69.80(12) . . . .
O10 Mo3 O4 Mo1 52.7(2) . . . .
O13 Mo3 O4 Mo1 21.24(9) . . . .
O3 Mo3 O4 Mo1 95.95(10) 2_756 . . .
O11 Mo3 O4 Mo2 66.33(12) . . . 2_756
O12 Mo3 O4 Mo2 173.06(10) . . . 2_756
O10 Mo3 O4 Mo2 -64.46(18) . . . 2_756
O13 Mo3 O4 Mo2 -95.90(8) . . . 2_756
O3 Mo3 O4 Mo2 -21.19(7) 2_756 . . 2_756
Mo1 Mo3 O4 Mo2 -117.14(12) . . . 2_756
O6 Mo2 O7 Mo4 -178.21(12) . . . .
O5 Mo2 O7 Mo4 -70.49(14) . . . .
O3 Mo2 O7 Mo4 51.7(2) . . . .
O13 Mo2 O7 Mo4 21.70(11) . . . .
O4 Mo2 O7 Mo4 93.81(12) 2_756 . . .
O8 Mo4 O7 Mo2 71.20(14) . . . .
O9 Mo4 O7 Mo2 179.24(12) . . . .
O10 Mo4 O7 Mo2 -47.7(2) . . . .
O1 Mo4 O7 Mo2 -93.61(12) 2_756 . . .
O13 Mo4 O7 Mo2 -21.16(11) . . . .
O11 Mo3 O10 Mo4 175.76(12) . . . .
O12 Mo3 O10 Mo4 67.81(14) . . . .
O4 Mo3 O10 Mo4 -53.6(2) . . . .
O13 Mo3 O10 Mo4 -22.64(11) . . . .
O3 Mo3 O10 Mo4 -94.50(11) 2_756 . . .
Mo1 Mo3 O10 Mo4 -22.38(14) . . . .
O8 Mo4 O10 Mo3 -70.29(13) . . . .
O9 Mo4 O10 Mo3 -177.59(12) . . . .
O7 Mo4 O10 Mo3 48.8(2) . . . .
O1 Mo4 O10 Mo3 94.75(12) 2_756 . . .
O13 Mo4 O10 Mo3 22.23(10) . . . .
O2 Mo1 O13 Mo2 81.00(10) . . . .
O1 Mo1 O13 Mo2 -97.4(2) . . . .
O4 Mo1 O13 Mo2 -179.45(8) . . . .
O3 Mo1 O13 Mo2 -18.31(7) . . . .
O13 Mo1 O13 Mo2 -98.74(8) 2_756 . . .
Mo3 Mo1 O13 Mo2 162.59(10) . . . .
O2 Mo1 O13 Mo1 179.74(10) . . . 2_756
O1 Mo1 O13 Mo1 1.3(3) . . . 2_756
O4 Mo1 O13 Mo1 -80.70(9) . . . 2_756
O3 Mo1 O13 Mo1 80.43(9) . . . 2_756
O13 Mo1 O13 Mo1 0.0 2_756 . . 2_756
Mo3 Mo1 O13 Mo1 -98.67(9) . . . 2_756
O2 Mo1 O13 Mo3 -81.58(10) . . . .
O1 Mo1 O13 Mo3 100.0(2) . . . .
O4 Mo1 O13 Mo3 17.97(8) . . . .
O3 Mo1 O13 Mo3 179.10(8) . . . .
O13 Mo1 O13 Mo3 98.67(9) 2_756 . . .
O2 Mo1 O13 Mo4 -2.1(4) . . . .
O1 Mo1 O13 Mo4 179.5(3) . . . .
O4 Mo1 O13 Mo4 97.4(3) . . . .
O3 Mo1 O13 Mo4 -101.5(3) . . . .
O13 Mo1 O13 Mo4 178.1(4) 2_756 . . .
Mo3 Mo1 O13 Mo4 79.4(3) . . . .
O6 Mo2 O13 Mo1 94.9(3) . . . .
O5 Mo2 O13 Mo1 -78.31(10) . . . .
O7 Mo2 O13 Mo1 -178.70(9) . . . .
O3 Mo2 O13 Mo1 18.34(7) . . . .
O4 Mo2 O13 Mo1 93.82(8) 2_756 . . .
O6 Mo2 O13 Mo1 -9.4(3) . . . 2_756
O5 Mo2 O13 Mo1 177.32(9) . . . 2_756
O7 Mo2 O13 Mo1 76.93(8) . . . 2_756
O3 Mo2 O13 Mo1 -86.03(8) . . . 2_756
O4 Mo2 O13 Mo1 -10.55(6) 2_756 . . 2_756
O6 Mo2 O13 Mo3 -166.2(3) . . . .
O5 Mo2 O13 Mo3 20.5(3) . . . .
O7 Mo2 O13 Mo3 -79.9(3) . . . .
O3 Mo2 O13 Mo3 117.2(3) . . . .
O4 Mo2 O13 Mo3 -167.3(3) 2_756 . . .
O6 Mo2 O13 Mo4 -101.6(3) . . . .
O5 Mo2 O13 Mo4 85.14(9) . . . .
O7 Mo2 O13 Mo4 -15.25(8) . . . .
O3 Mo2 O13 Mo4 -178.20(8) . . . .
O4 Mo2 O13 Mo4 -102.72(7) 2_756 . . .
O11 Mo3 O13 Mo1 -93.2(3) . . . .
O12 Mo3 O13 Mo1 78.66(10) . . . .
O10 Mo3 O13 Mo1 179.66(9) . . . .
O4 Mo3 O13 Mo1 -17.92(8) . . . .
O3 Mo3 O13 Mo1 -93.56(8) 2_756 . . .
O11 Mo3 O13 Mo2 167.8(3) . . . .
O12 Mo3 O13 Mo2 -20.3(3) . . . .
O10 Mo3 O13 Mo2 80.7(3) . . . .
O4 Mo3 O13 Mo2 -116.9(3) . . . .
O3 Mo3 O13 Mo2 167.5(3) 2_756 . . .
Mo1 Mo3 O13 Mo2 -98.9(3) . . . .
O11 Mo3 O13 Mo1 11.0(3) . . . 2_756
O12 Mo3 O13 Mo1 -177.07(9) . . . 2_756
O10 Mo3 O13 Mo1 -76.07(9) . . . 2_756
O4 Mo3 O13 Mo1 86.35(8) . . . 2_756
O3 Mo3 O13 Mo1 10.71(6) 2_756 . . 2_756
Mo1 Mo3 O13 Mo1 104.27(9) . . . 2_756
O11 Mo3 O13 Mo4 103.1(3) . . . .
O12 Mo3 O13 Mo4 -84.96(9) . . . .
O10 Mo3 O13 Mo4 16.04(8) . . . .
O4 Mo3 O13 Mo4 178.46(8) . . . .
O3 Mo3 O13 Mo4 102.82(7) 2_756 . . .
Mo1 Mo3 O13 Mo4 -163.61(10) . . . .
O8 Mo4 O13 Mo1 1.3(4) . . . .
O9 Mo4 O13 Mo1 -174.6(3) . . . .
O7 Mo4 O13 Mo1 99.2(3) . . . .
O10 Mo4 O13 Mo1 -96.1(3) . . . .
O1 Mo4 O13 Mo1 -178.2(4) 2_756 . . .
O8 Mo4 O13 Mo2 -82.62(10) . . . .
O9 Mo4 O13 Mo2 101.5(3) . . . .
O7 Mo4 O13 Mo2 15.24(8) . . . .
O10 Mo4 O13 Mo2 -179.98(8) . . . .
O1 Mo4 O13 Mo2 97.90(8) 2_756 . . .
O8 Mo4 O13 Mo1 179.47(9) . . . 2_756
O9 Mo4 O13 Mo1 3.6(3) . . . 2_756
O7 Mo4 O13 Mo1 -82.67(8) . . . 2_756
O10 Mo4 O13 Mo1 82.11(8) . . . 2_756
O1 Mo4 O13 Mo1 -0.02(7) 2_756 . . 2_756
O8 Mo4 O13 Mo3 81.46(10) . . . .
O9 Mo4 O13 Mo3 -94.5(3) . . . .
O7 Mo4 O13 Mo3 179.32(8) . . . .
O10 Mo4 O13 Mo3 -15.89(8) . . . .
O1 Mo4 O13 Mo3 -98.02(8) 2_756 . . .
